data_7237143
loop_
_publ_author_name
'Liao, Wei-Ming'
'Zhang, Jian-Hua'
'Wang, Zheng'
'Yin, Shao-Yun'
'Pan, Mei'
'Wang, Hai-Ping'
'Su, Cheng-Yong'

_publ_section_title
;
 Post-synthetic exchange (PSE) of UiO-67 frameworks with Ru/Rh
 half-sandwich units for visible-light-driven H2 evolution and CO2
 reduction
;
_journal_issue 24
_journal_name_full 'Journal of Materials Chemistry A'
_journal_page_first 11337
_journal_paper_doi 10.1039/C8TA02962H
_journal_volume 6
_journal_year 2018
_chemical_formula_moiety 'C22 H22 Cl N2 O4 Ru, Cl, H2 O'
_chemical_formula_sum 'C22 H24 Cl2 N2 O5 Ru'
_chemical_formula_weight 568.40
_space_group_crystal_system triclinic
_space_group_IT_number 2
_space_group_name_Hall '-P 1'
_space_group_name_H-M_alt 'P -1'
_atom_sites_solution_hydrogens mixed
_audit_creation_date 2018-03-01
_audit_creation_method
;
Olex2 1.2
(compiled 2016.08.25 svn.r3337 for OlexSys, GUI svn.r5221)
;
_audit_update_record
;
2018-03-21 deposited with the CCDC.
2018-05-21 downloaded from the CCDC.
;
_cell_angle_alpha 91.608(3)
_cell_angle_beta 95.600(3)
_cell_angle_gamma 90.126(3)
_cell_formula_units_Z 2
_cell_length_a 8.4046(3)
_cell_length_b 10.7488(3)
_cell_length_c 12.1752(4)
_cell_measurement_reflns_used 3352
_cell_measurement_temperature 150.00(10)
_cell_measurement_theta_max 64.7590
_cell_measurement_theta_min 4.0950
_cell_volume 1094.21(6)
_computing_cell_refinement
;
CrysAlisPro, Agilent Technologies,
Version 1.171.36.32 (release 02-08-2013 CrysAlis171 .NET)
(compiled Aug  2 2013,16:46:58)
;
_computing_data_collection
;
CrysAlisPro, Agilent Technologies,
Version 1.171.36.32 (release 02-08-2013 CrysAlis171 .NET)
(compiled Aug  2 2013,16:46:58)
;
_computing_data_reduction
;
CrysAlisPro, Agilent Technologies,
Version 1.171.36.32 (release 02-08-2013 CrysAlis171 .NET)
(compiled Aug  2 2013,16:46:58)
;
_computing_molecular_graphics 'Olex2 (Dolomanov et al., 2009)'
_computing_publication_material 'Olex2 (Dolomanov et al., 2009)'
_computing_structure_refinement 'ShelXL (Sheldrick, 2015)'
_diffrn_ambient_temperature 150.00(10)
_diffrn_detector_area_resol_mean 10.6525
_diffrn_measured_fraction_theta_full 0.953
_diffrn_measured_fraction_theta_max 0.953
_diffrn_measurement_details
;
#__ type_ start__ end____ width___ exp.time_
  1 omega  -48.00   36.00   1.0000    1.0000
omega____ theta____ kappa____ phi______ frames
    -      -39.2748   38.0000 -180.0000 84

#__ type_ start__ end____ width___ exp.time_
  2 omega -105.00  -10.00   1.0000    1.0000
omega____ theta____ kappa____ phi______ frames
    -      -39.2748  -57.0000   30.0000 95

#__ type_ start__ end____ width___ exp.time_
  3 omega  -90.00   -2.00   1.0000    1.0000
omega____ theta____ kappa____ phi______ frames
    -      -39.2748  125.0000 -180.0000 88

#__ type_ start__ end____ width___ exp.time_
  4 omega   25.00  108.00   1.0000    1.0000
omega____ theta____ kappa____ phi______ frames
    -       89.7658  -94.0000  -90.0000 83

#__ type_ start__ end____ width___ exp.time_
  5 omega    7.00  108.00   1.0000    1.0000
omega____ theta____ kappa____ phi______ frames
    -       89.7658  -94.0000   30.0000 101

#__ type_ start__ end____ width___ exp.time_
  6 omega   13.00  137.00   1.0000    1.0000
omega____ theta____ kappa____ phi______ frames
    -       89.7658  -15.0000   90.0000 124

#__ type_ start__ end____ width___ exp.time_
  7 omega   30.00   98.00   1.0000    1.0000
omega____ theta____ kappa____ phi______ frames
    -       89.7658  -45.0000 -120.0000 68

#__ type_ start__ end____ width___ exp.time_
  8 omega   62.00  155.00   1.0000    1.0000
omega____ theta____ kappa____ phi______ frames
    -       89.7658   45.0000   90.0000 93

#__ type_ start__ end____ width___ exp.time_
  9 omega   12.00  122.00   1.0000    1.0000
omega____ theta____ kappa____ phi______ frames
    -       89.7658  -77.0000  120.0000 110
;
_diffrn_measurement_device_type 'SuperNova, Dual, Cu at zero, Atlas'
_diffrn_measurement_method '\w scans'
_diffrn_orient_matrix_UB_11 -0.0984493000
_diffrn_orient_matrix_UB_12 -0.0872130000
_diffrn_orient_matrix_UB_13 0.0657986000
_diffrn_orient_matrix_UB_21 0.0349859000
_diffrn_orient_matrix_UB_22 0.0852427000
_diffrn_orient_matrix_UB_23 0.1034221000
_diffrn_orient_matrix_UB_31 -0.1516780000
_diffrn_orient_matrix_UB_32 0.0754061000
_diffrn_orient_matrix_UB_33 -0.0339393000
_diffrn_radiation_monochromator mirror
_diffrn_radiation_type CuK\a
_diffrn_radiation_wavelength 1.54184
_diffrn_reflns_av_R_equivalents 0.0263
_diffrn_reflns_av_unetI/netI 0.0305
_diffrn_reflns_Laue_measured_fraction_full 0.953
_diffrn_reflns_Laue_measured_fraction_max 0.953
_diffrn_reflns_limit_h_max 8
_diffrn_reflns_limit_h_min -9
_diffrn_reflns_limit_k_max 12
_diffrn_reflns_limit_k_min -10
_diffrn_reflns_limit_l_max 10
_diffrn_reflns_limit_l_min -14
_diffrn_reflns_number 5573
_diffrn_reflns_point_group_measured_fraction_full 0.953
_diffrn_reflns_point_group_measured_fraction_max 0.953
_diffrn_reflns_theta_full 65.042
_diffrn_reflns_theta_max 65.042
_diffrn_reflns_theta_min 4.115
_diffrn_source 'SuperNova (Cu) X-ray Source'
_exptl_absorpt_coefficient_mu 8.379
_exptl_absorpt_correction_T_max 1.00000
_exptl_absorpt_correction_T_min 0.64856
_exptl_absorpt_correction_type multi-scan
_exptl_absorpt_process_details
;
CrysAlisPro, Agilent Technologies,
Version 1.171.36.32 (release 02-08-2013 CrysAlis171 .NET)
(compiled Aug  2 2013,16:46:58)
Empirical absorption correction using spherical harmonics,
 implemented in SCALE3 ABSPACK scaling algorithm.
;
_exptl_crystal_colour orange
_exptl_crystal_density_diffrn 1.725
_exptl_crystal_description block
_exptl_crystal_F_000 576
_exptl_crystal_size_max 0.2
_exptl_crystal_size_mid 0.14
_exptl_crystal_size_min 0.10
_refine_diff_density_max 1.057
_refine_diff_density_min -1.318
_refine_diff_density_rms 0.134
_refine_ls_extinction_method none
_refine_ls_goodness_of_fit_ref 1.022
_refine_ls_hydrogen_treatment constr
_refine_ls_matrix_type full
_refine_ls_number_parameters 297
_refine_ls_number_reflns 3558
_refine_ls_number_restraints 0
_refine_ls_restrained_S_all 1.022
_refine_ls_R_factor_all 0.0432
_refine_ls_R_factor_gt 0.0418
_refine_ls_shift/su_max 0.000
_refine_ls_shift/su_mean 0.000
_refine_ls_structure_factor_coef Fsqd
_refine_ls_weighting_details 'w=1/[\s^2^(Fo^2^)+(0.0852P)^2^+2.7624P] where P=(Fo^2^+2Fc^2^)/3'
_refine_ls_weighting_scheme calc
_refine_ls_wR_factor_gt 0.1193
_refine_ls_wR_factor_ref 0.1211
_reflns_Friedel_coverage 0.000
_reflns_number_gt 3388
_reflns_number_total 3558
_reflns_threshold_expression 'I > 2\s(I)'
_cod_data_source_file c8ta02962h2.cif
_cod_data_source_block H2RuCl
_cod_database_code 7237143
_chemical_oxdiff_formula 'C H N O Ru'
_shelx_space_group_comment
;
The symmetry employed for this shelxl refinement is uniquely defined
by the following loop, which should always be used as a source of
symmetry information in preference to the above space-group names.
They are only intended as comments.
;
_reflns_odcompleteness_completeness 98.61
_reflns_odcompleteness_iscentric 1
_reflns_odcompleteness_theta 61.08
_olex2_refinement_description
;
1. Fixed Uiso
 At 1.2 times of:
  All C(H) groups
 At 1.5 times of:
  All C(H,H,H) groups, All O(H) groups, All O(H,H) groups
2.a Free rotating group:
 O5(H5A,H5B)
2.b Ternary CH refined with riding coordinates:
 C20(H20)
2.c Aromatic/amide H refined with riding coordinates:
 C17(H17), C15(H15), C18(H18), C16(H16), C3(H3), C10(H10), C9(H9), C8(H8),
 C5(H5), C4(H4)
2.d Idealised Me refined as rotating group:
 C22(H22A,H22B,H22C), C21(H21A,H21B,H21C), C13(H13A,H13B,H13C)
2.e Idealised tetrahedral OH refined as rotating group:
 O3(H3A), O1(H1)
;
_shelx_shelxl_version_number 2014/7
_olex2_submission_special_instructions 'No special instructions were received'

loop_
_space_group_symop_operation_xyz
'x, y, z'
'-x, -y, -z'

loop_
_atom_site_label
_atom_site_type_symbol
_atom_site_fract_x
_atom_site_fract_y
_atom_site_fract_z
_atom_site_U_iso_or_equiv
_atom_site_adp_type
_atom_site_occupancy
_atom_site_site_symmetry_order
_atom_site_calc_flag
_atom_site_refinement_flags_posn
Ru1 Ru 0.09624(3) 0.81243(3) 0.71604(2) 0.01692(15) Uani 1 1 d .
C17 C 0.1417(6) 0.8255(4) 0.5417(4) 0.0237(10) Uani 1 1 d .
H17 H 0.1298 0.8933 0.4959 0.028 Uiso 1 1 calc R
C15 C 0.2879(5) 0.8076(4) 0.6049(4) 0.0249(10) Uani 1 1 d .
H15 H 0.3724 0.8622 0.5988 0.030 Uiso 1 1 calc R
C18 C 0.0309(5) 0.6406(4) 0.6170(3) 0.0208(9) Uani 1 1 d .
H18 H -0.0520 0.5837 0.6200 0.025 Uiso 1 1 calc R
C19 C 0.0109(5) 0.7416(4) 0.5463(3) 0.0205(9) Uani 1 1 d .
C20 C -0.1452(6) 0.7666(4) 0.4759(4) 0.0263(10) Uani 1 1 d .
H20 H -0.1625 0.8567 0.4765 0.032 Uiso 1 1 calc R
C22 C -0.1226(7) 0.7243(5) 0.3576(4) 0.0321(11) Uani 1 1 d .
H22A H -0.0381 0.7720 0.3312 0.048 Uiso 1 1 calc GR
H22B H -0.2200 0.7369 0.3112 0.048 Uiso 1 1 calc GR
H22C H -0.0953 0.6377 0.3560 0.048 Uiso 1 1 calc GR
C16 C 0.1775(5) 0.6250(4) 0.6840(4) 0.0216(9) Uani 1 1 d .
H16 H 0.1871 0.5595 0.7325 0.026 Uiso 1 1 calc R
C21 C -0.2906(6) 0.7055(7) 0.5169(5) 0.0514(17) Uani 1 1 d .
H21A H -0.2784 0.6167 0.5143 0.077 Uiso 1 1 calc GR
H21B H -0.3848 0.7280 0.4709 0.077 Uiso 1 1 calc GR
H21C H -0.3006 0.7332 0.5916 0.077 Uiso 1 1 calc GR
C13 C 0.4620(6) 0.6892(5) 0.7521(4) 0.0336(11) Uani 1 1 d .
H13A H 0.5194 0.7668 0.7604 0.050 Uiso 1 1 calc GR
H13B H 0.5265 0.6276 0.7192 0.050 Uiso 1 1 calc GR
H13C H 0.4379 0.6625 0.8232 0.050 Uiso 1 1 calc GR
C14 C 0.3088(6) 0.7061(4) 0.6791(4) 0.0250(10) Uani 1 1 d .
Cl1 Cl -0.10933(14) 0.96831(10) 0.70772(9) 0.0277(3) Uani 1 1 d .
N1 N 0.2184(4) 0.9348(3) 0.8318(3) 0.0208(8) Uani 1 1 d .
N2 N 0.0142(4) 0.7600(3) 0.8656(3) 0.0168(7) Uani 1 1 d .
C3 C 0.3129(5) 1.0305(4) 0.8064(4) 0.0230(9) Uani 1 1 d .
H3 H 0.3328 1.0400 0.7333 0.028 Uiso 1 1 calc R
O3 O -0.3121(4) 0.4766(3) 0.8977(3) 0.0268(7) Uani 1 1 d .
H3A H -0.3249 0.5330 0.8538 0.040 Uiso 1 1 calc GR
O2 O 0.5300(5) 1.2208(4) 0.7615(4) 0.0460(10) Uani 1 1 d .
C11 C -0.1260(5) 0.6269(4) 0.9778(3) 0.0169(8) Uani 1 1 d .
C1 C 0.4877(5) 1.2186(4) 0.8543(5) 0.0289(11) Uani 1 1 d .
C7 C 0.0839(5) 0.8175(4) 0.9585(3) 0.0172(8) Uani 1 1 d .
C10 C -0.0917(5) 0.6679(4) 0.8761(3) 0.0170(8) Uani 1 1 d .
H10 H -0.1436 0.6305 0.8126 0.020 Uiso 1 1 calc R
C12 C -0.2387(5) 0.5193(4) 0.9896(4) 0.0200(9) Uani 1 1 d .
C9 C -0.0490(5) 0.6831(4) 1.0718(4) 0.0194(9) Uani 1 1 d .
H9 H -0.0675 0.6551 1.1410 0.023 Uiso 1 1 calc R
C2 C 0.3801(5) 1.1138(4) 0.8859(4) 0.0215(9) Uani 1 1 d .
C8 C 0.0556(5) 0.7809(4) 1.0627(4) 0.0206(9) Uani 1 1 d .
H8 H 0.1057 0.8212 1.1254 0.025 Uiso 1 1 calc R
C5 C 0.2534(5) 1.0032(4) 1.0219(4) 0.0201(9) Uani 1 1 d .
H5 H 0.2326 0.9924 1.0947 0.024 Uiso 1 1 calc R
C6 C 0.1894(5) 0.9214(4) 0.9386(4) 0.0176(9) Uani 1 1 d .
C4 C 0.3484(5) 1.1007(4) 0.9951(4) 0.0226(9) Uani 1 1 d .
H4 H 0.3908 1.1571 1.0496 0.027 Uiso 1 1 calc R
O4 O -0.2492(4) 0.4781(3) 1.0801(3) 0.0301(8) Uani 1 1 d .
O1 O 0.5247(5) 1.2964(3) 0.9333(3) 0.0400(9) Uani 1 1 d .
H1 H 0.4458 1.3113 0.9660 0.060 Uiso 1 1 calc GR
Cl2 Cl -0.2485(7) 0.4177(5) 0.6767(5) 0.192(2) Uani 1 1 d .
O5 O 0.5367(10) 1.0468(8) 0.5965(7) 0.109(2) Uani 1 1 d .
H5A H 0.5871 0.9867 0.6273 0.164 Uiso 1 1 d G
H5B H 0.4367 1.0346 0.5962 0.164 Uiso 1 1 d G

loop_
_atom_site_aniso_label
_atom_site_aniso_U_11
_atom_site_aniso_U_22
_atom_site_aniso_U_33
_atom_site_aniso_U_23
_atom_site_aniso_U_13
_atom_site_aniso_U_12
Ru1 0.0219(2) 0.0139(2) 0.0148(2) 0.00849(13) -0.00106(14) -0.00312(14)
C17 0.036(3) 0.021(2) 0.015(2) 0.0081(18) 0.0056(19) 0.0037(19)
C15 0.025(2) 0.028(2) 0.023(2) 0.0086(19) 0.0071(18) -0.0014(19)
C18 0.029(2) 0.016(2) 0.017(2) 0.0012(17) 0.0004(18) -0.0008(17)
C19 0.031(2) 0.019(2) 0.012(2) 0.0021(17) 0.0003(17) 0.0022(18)
C20 0.035(3) 0.024(2) 0.019(2) 0.0060(18) -0.0046(19) 0.0058(19)
C22 0.046(3) 0.028(3) 0.021(2) 0.003(2) -0.007(2) 0.003(2)
C16 0.031(2) 0.017(2) 0.017(2) 0.0093(17) 0.0029(18) 0.0044(18)
C21 0.028(3) 0.087(5) 0.039(3) 0.020(3) -0.007(2) -0.001(3)
C13 0.025(2) 0.041(3) 0.034(3) 0.010(2) -0.001(2) 0.003(2)
C14 0.028(2) 0.028(2) 0.019(2) 0.0040(19) 0.0028(18) 0.0024(19)
Cl1 0.0386(6) 0.0232(6) 0.0211(5) 0.0077(4) -0.0005(4) 0.0097(5)
N1 0.0227(18) 0.0167(18) 0.0227(19) 0.0104(15) -0.0019(15) -0.0035(15)
N2 0.0201(17) 0.0136(17) 0.0161(17) 0.0072(14) -0.0030(14) -0.0013(14)
C3 0.021(2) 0.021(2) 0.027(2) 0.0114(19) -0.0001(18) -0.0056(18)
O3 0.0303(17) 0.0227(16) 0.0261(17) 0.0129(13) -0.0067(14) -0.0112(14)
O2 0.053(2) 0.036(2) 0.052(3) 0.0069(18) 0.019(2) -0.0255(18)
C11 0.018(2) 0.014(2) 0.019(2) 0.0090(16) -0.0016(16) 0.0002(16)
C1 0.021(2) 0.017(2) 0.048(3) 0.016(2) -0.004(2) -0.0041(18)
C7 0.0170(19) 0.015(2) 0.019(2) 0.0072(16) -0.0031(16) -0.0009(16)
C10 0.0168(19) 0.015(2) 0.019(2) 0.0062(16) -0.0036(16) -0.0052(16)
C12 0.017(2) 0.020(2) 0.023(2) 0.0107(18) -0.0028(17) -0.0007(17)
C9 0.021(2) 0.020(2) 0.018(2) 0.0093(17) 0.0028(17) -0.0012(17)
C2 0.017(2) 0.014(2) 0.033(3) 0.0094(18) -0.0019(18) -0.0019(17)
C8 0.024(2) 0.018(2) 0.019(2) 0.0048(17) -0.0026(17) -0.0011(17)
C5 0.019(2) 0.018(2) 0.023(2) 0.0065(17) -0.0025(17) 0.0012(17)
C6 0.018(2) 0.013(2) 0.021(2) 0.0082(17) -0.0019(16) -0.0018(16)
C4 0.019(2) 0.016(2) 0.032(3) 0.0040(18) -0.0068(18) -0.0001(17)
O4 0.0314(17) 0.0338(19) 0.0250(18) 0.0164(15) -0.0019(14) -0.0112(14)
O1 0.048(2) 0.0290(19) 0.042(2) 0.0073(16) -0.0019(17) -0.0228(17)
Cl2 0.215(5) 0.194(5) 0.179(5) 0.016(4) 0.072(4) -0.010(4)
O5 0.101(5) 0.137(7) 0.088(5) 0.028(5) 0.000(4) -0.041(5)

loop_
_atom_type_symbol
_atom_type_description
_atom_type_scat_dispersion_real
_atom_type_scat_dispersion_imag
_atom_type_scat_source
C C 0.0181 0.0091 'International Tables Vol C Tables 4.2.6.8 and 6.1.1.4'
H H 0.0000 0.0000 'International Tables Vol C Tables 4.2.6.8 and 6.1.1.4'
Cl Cl 0.3639 0.7018 'International Tables Vol C Tables 4.2.6.8 and 6.1.1.4'
N N 0.0311 0.0180 'International Tables Vol C Tables 4.2.6.8 and 6.1.1.4'
O O 0.0492 0.0322 'International Tables Vol C Tables 4.2.6.8 and 6.1.1.4'
Ru Ru 0.0552 3.2960 'International Tables Vol C Tables 4.2.6.8 and 6.1.1.4'

loop_
_geom_angle_atom_site_label_1
_geom_angle_atom_site_label_2
_geom_angle_atom_site_label_3
_geom_angle
C17 Ru1 C15 37.11(18)
C17 Ru1 C18 66.84(17)
C17 Ru1 C19 37.53(17)
C17 Ru1 Cl1 95.04(12)
C15 Ru1 C18 79.44(17)
C15 Ru1 C19 67.51(17)
C15 Ru1 Cl1 123.02(12)
C18 Ru1 C19 36.81(16)
C18 Ru1 Cl1 114.21(12)
C19 Ru1 Cl1 90.94(12)
C16 Ru1 C17 79.80(16)
C16 Ru1 C15 67.67(17)
C16 Ru1 C18 37.88(17)
C16 Ru1 C19 67.72(16)
C16 Ru1 C14 37.73(18)
C16 Ru1 Cl1 151.32(13)
C14 Ru1 C17 68.19(17)
C14 Ru1 C15 38.08(17)
C14 Ru1 C18 68.29(17)
C14 Ru1 C19 80.94(17)
C14 Ru1 Cl1 161.09(13)
N1 Ru1 C17 118.27(16)
N1 Ru1 C15 94.47(16)
N1 Ru1 C18 160.64(16)
N1 Ru1 C19 155.00(16)
N1 Ru1 C16 122.84(15)
N1 Ru1 C14 95.56(16)
N1 Ru1 Cl1 84.59(10)
N1 Ru1 N2 77.03(13)
N2 Ru1 C17 164.68(16)
N2 Ru1 C15 148.41(15)
N2 Ru1 C18 98.50(15)
N2 Ru1 C19 127.38(15)
N2 Ru1 C16 91.23(15)
N2 Ru1 C14 111.64(15)
N2 Ru1 Cl1 86.87(10)
Ru1 C17 H17 129.2
C15 C17 Ru1 71.5(3)
C15 C17 H17 119.4
C15 C17 C19 121.2(4)
C19 C17 Ru1 72.4(2)
C19 C17 H17 119.4
Ru1 C15 H15 130.9
C17 C15 Ru1 71.4(3)
C17 C15 H15 119.6
C17 C15 C14 120.8(4)
C14 C15 Ru1 70.8(3)
C14 C15 H15 119.6
Ru1 C18 H18 131.5
C19 C18 Ru1 72.3(2)
C19 C18 H18 119.9
C19 C18 C16 120.3(4)
C16 C18 Ru1 69.2(2)
C16 C18 H18 119.9
C17 C19 Ru1 70.1(2)
C17 C19 C20 118.7(4)
C18 C19 Ru1 70.9(2)
C18 C19 C17 118.5(4)
C18 C19 C20 122.8(4)
C20 C19 Ru1 129.8(3)
C19 C20 H20 107.9
C19 C20 C22 107.3(4)
C22 C20 H20 107.9
C21 C20 C19 114.0(4)
C21 C20 H20 107.9
C21 C20 C22 111.7(4)
C20 C22 H22A 109.5
C20 C22 H22B 109.5
C20 C22 H22C 109.5
H22A C22 H22B 109.5
H22A C22 H22C 109.5
H22B C22 H22C 109.5
Ru1 C16 H16 127.8
C18 C16 Ru1 72.9(2)
C18 C16 H16 119.1
C14 C16 Ru1 72.4(3)
C14 C16 C18 121.9(4)
C14 C16 H16 119.1
C20 C21 H21A 109.5
C20 C21 H21B 109.5
C20 C21 H21C 109.5
H21A C21 H21B 109.5
H21A C21 H21C 109.5
H21B C21 H21C 109.5
H13A C13 H13B 109.5
H13A C13 H13C 109.5
H13B C13 H13C 109.5
C14 C13 H13A 109.5
C14 C13 H13B 109.5
C14 C13 H13C 109.5
C15 C14 Ru1 71.1(3)
C15 C14 C13 121.6(4)
C16 C14 Ru1 69.9(3)
C16 C14 C15 117.3(4)
C16 C14 C13 121.1(4)
C13 C14 Ru1 128.0(3)
C3 N1 Ru1 124.8(3)
C3 N1 C6 118.8(4)
C6 N1 Ru1 116.2(3)
C7 N2 Ru1 116.4(3)
C10 N2 Ru1 125.0(3)
C10 N2 C7 118.4(4)
N1 C3 H3 119.0
N1 C3 C2 122.0(4)
C2 C3 H3 119.0
C12 O3 H3A 109.5
C10 C11 C12 122.3(4)
C9 C11 C10 118.6(4)
C9 C11 C12 119.0(4)
O2 C1 C2 120.1(5)
O2 C1 O1 126.9(4)
O1 C1 C2 113.0(5)
N2 C7 C8 122.2(4)
N2 C7 C6 114.4(4)
C8 C7 C6 123.4(4)
N2 C10 C11 122.3(4)
N2 C10 H10 118.8
C11 C10 H10 118.8
O3 C12 C11 114.9(4)
O4 C12 O3 125.8(4)
O4 C12 C11 119.2(4)
C11 C9 H9 120.1
C11 C9 C8 119.9(4)
C8 C9 H9 120.1
C3 C2 C1 120.3(4)
C3 C2 C4 119.0(4)
C4 C2 C1 120.6(4)
C7 C8 C9 118.5(4)
C7 C8 H8 120.7
C9 C8 H8 120.7
C6 C5 H5 120.5
C4 C5 H5 120.5
C4 C5 C6 119.1(4)
N1 C6 C7 115.3(4)
N1 C6 C5 121.6(4)
C5 C6 C7 123.0(4)
C2 C4 H4 120.3
C5 C4 C2 119.5(4)
C5 C4 H4 120.3
C1 O1 H1 109.5
H5A O5 H5B 109.5

loop_
_geom_bond_atom_site_label_1
_geom_bond_atom_site_label_2
_geom_bond_distance
Ru1 C17 2.201(4)
Ru1 C15 2.202(4)
Ru1 C18 2.215(4)
Ru1 C19 2.232(4)
Ru1 C16 2.166(4)
Ru1 C14 2.199(5)
Ru1 Cl1 2.4065(11)
Ru1 N1 2.092(4)
Ru1 N2 2.100(4)
C17 H17 0.9300
C17 C15 1.401(7)
C17 C19 1.427(7)
C15 H15 0.9300
C15 C14 1.436(7)
C18 H18 0.9300
C18 C19 1.404(6)
C18 C16 1.423(6)
C19 C20 1.525(6)
C20 H20 0.9800
C20 C22 1.528(7)
C20 C21 1.519(8)
C22 H22A 0.9600
C22 H22B 0.9600
C22 H22C 0.9600
C16 H16 0.9300
C16 C14 1.412(7)
C21 H21A 0.9600
C21 H21B 0.9600
C21 H21C 0.9600
C13 H13A 0.9600
C13 H13B 0.9600
C13 H13C 0.9600
C13 C14 1.506(6)
N1 C3 1.358(6)
N1 C6 1.358(6)
N2 C7 1.354(5)
N2 C10 1.346(5)
C3 H3 0.9300
C3 C2 1.379(7)
O3 H3A 0.8200
O3 C12 1.295(5)
O2 C1 1.218(7)
C11 C10 1.383(6)
C11 C12 1.512(6)
C11 C9 1.380(6)
C1 C2 1.523(6)
C1 O1 1.271(6)
C7 C8 1.381(6)
C7 C6 1.465(6)
C10 H10 0.9300
C12 O4 1.211(5)
C9 H9 0.9300
C9 C8 1.383(6)
C2 C4 1.393(7)
C8 H8 0.9300
C5 H5 0.9300
C5 C6 1.390(6)
C5 C4 1.382(6)
C4 H4 0.9300
O1 H1 0.8200
O5 H5A 0.8498
O5 H5B 0.8500

loop_
_geom_torsion_atom_site_label_1
_geom_torsion_atom_site_label_2
_geom_torsion_atom_site_label_3
_geom_torsion_atom_site_label_4
_geom_torsion
Ru1 C17 C15 C14 52.9(4)
Ru1 C17 C19 C18 -53.7(4)
Ru1 C17 C19 C20 125.3(4)
Ru1 C15 C14 C16 54.1(4)
Ru1 C15 C14 C13 -123.6(4)
Ru1 C18 C19 C17 53.3(4)
Ru1 C18 C19 C20 -125.7(4)
Ru1 C18 C16 C14 -55.7(4)
Ru1 C19 C20 C22 165.0(3)
Ru1 C19 C20 C21 -70.9(6)
Ru1 C16 C14 C15 -54.7(4)
Ru1 C16 C14 C13 123.0(4)
Ru1 N1 C3 C2 174.8(3)
Ru1 N1 C6 C7 3.7(5)
Ru1 N1 C6 C5 -174.9(3)
Ru1 N2 C7 C8 -171.8(3)
Ru1 N2 C7 C6 8.9(5)
Ru1 N2 C10 C11 171.6(3)
C17 C15 C14 Ru1 -53.2(4)
C17 C15 C14 C16 0.9(7)
C17 C15 C14 C13 -176.8(4)
C17 C19 C20 C22 77.8(5)
C17 C19 C20 C21 -158.0(5)
C15 C17 C19 Ru1 54.4(4)
C15 C17 C19 C18 0.7(7)
C15 C17 C19 C20 179.7(4)
C18 C19 C20 C22 -103.2(5)
C18 C19 C20 C21 21.0(7)
C18 C16 C14 Ru1 56.0(4)
C18 C16 C14 C15 1.3(7)
C18 C16 C14 C13 179.0(4)
C19 C17 C15 Ru1 -54.8(4)
C19 C17 C15 C14 -1.9(7)
C19 C18 C16 Ru1 53.2(4)
C19 C18 C16 C14 -2.5(7)
C16 C18 C19 Ru1 -51.8(4)
C16 C18 C19 C17 1.5(6)
C16 C18 C19 C20 -177.5(4)
N1 C3 C2 C1 179.0(4)
N1 C3 C2 C4 -0.9(7)
N2 C7 C8 C9 -0.7(6)
N2 C7 C6 N1 -8.2(5)
N2 C7 C6 C5 170.4(4)
C3 N1 C6 C7 178.9(4)
C3 N1 C6 C5 0.2(6)
C3 C2 C4 C5 1.4(6)
O2 C1 C2 C3 -8.6(7)
O2 C1 C2 C4 171.3(4)
C11 C9 C8 C7 -2.0(6)
C1 C2 C4 C5 -178.5(4)
C7 N2 C10 C11 -2.8(6)
C10 N2 C7 C8 3.0(6)
C10 N2 C7 C6 -176.3(4)
C10 C11 C12 O3 -6.4(6)
C10 C11 C12 O4 171.1(4)
C10 C11 C9 C8 2.2(6)
C12 C11 C10 N2 -176.9(4)
C12 C11 C9 C8 179.4(4)
C9 C11 C10 N2 0.2(6)
C9 C11 C12 O3 176.5(4)
C9 C11 C12 O4 -6.0(6)
C8 C7 C6 N1 172.4(4)
C8 C7 C6 C5 -9.0(6)
C6 N1 C3 C2 0.1(6)
C6 C7 C8 C9 178.6(4)
C6 C5 C4 C2 -1.1(6)
C4 C5 C6 N1 0.2(6)
C4 C5 C6 C7 -178.3(4)
O1 C1 C2 C3 171.9(4)
O1 C1 C2 C4 -8.2(6)
